data_8100101
loop_
_publ_author_name
'Shao, Si-Chang'
'Yang, Song'
'Zhang, Shu-Ping'
'Wang, Da-Qi'
'Zhu, Hai-Liang'

_publ_section_title
;
Crystal structure of 4-(4-tert-butylphenyl)-3,5-bis(2-pyridyl)-1,2,
4-triazole, C~22~H~21~N~5~
;
_journal_issue 3
_journal_name_full 'Zeitschrift f\"ur Kristallographie - New Crystal Structures'
_journal_page_first 259
_journal_page_last 260
_journal_volume 219
_journal_year 2004
_chemical_formula_moiety 'C22 H21 N5'
_chemical_formula_sum 'C22 H21 N5'
_chemical_formula_weight 355.44
_space_group_IT_number 14
_symmetry_cell_setting monoclinic
_symmetry_space_group_name_Hall '-P 2yn'
_symmetry_space_group_name_H-M 'P 1 21/n 1'
_cell_angle_alpha 90.00
_cell_angle_beta 102.488(9)
_cell_angle_gamma 90.00
_cell_formula_units_Z 4
_cell_length_a 15.348(9)
_cell_length_b 5.980(3)
_cell_length_c 20.909(12)
_cell_measurement_temperature 298(2)
_cell_volume 1873.7(18)
_diffrn_ambient_temperature 298(2)
_exptl_crystal_density_diffrn 1.260
_cod_depositor_comments
;
The following automatic conversions were performed:
'_symmetry_cell_setting' value 'Monoclinic' changed to 'monoclinic'
according to '/home/saulius/struct/CIF-dictionaries/cif_core.dic'
dictionary named 'cif_core.dic' version 2.4.1 from 2010-06-29.

Automatic conversion script
Id: cif_fix_enum 1527 2010-12-29 10:47:43Z saulius 
;
_cod_original_sg_symbol_H-M 'P 21/n'
_cod_database_code 8100101

loop_
_symmetry_equiv_pos_as_xyz
'x, y, z'
'-x+1/2, y+1/2, -z+1/2'
'-x, -y, -z'
'x-1/2, -y-1/2, z-1/2'

loop_
_atom_site_label
_atom_site_type_symbol
_atom_site_fract_x
_atom_site_fract_y
_atom_site_fract_z
_atom_site_U_iso_or_equiv
_atom_site_adp_type
_atom_site_occupancy
_atom_site_symmetry_multiplicity
_atom_site_Wyckoff_symbol
_atom_site_calc_flag
_atom_site_refinement_flags
_atom_site_disorder_assembly
_atom_site_disorder_group
N1 N 0.24499(10) 0.6545(3) 0.05313(8) 0.0477(5) Uani 1 4 e d . . .
N2 N 0.11147(12) 0.7466(4) -0.00247(9) 0.0661(6) Uani 1 4 e d . . .
N3 N 0.14446(12) 0.5800(3) -0.03682(9) 0.0670(6) Uani 1 4 e d . . .
N4 N 0.20382(11) 0.9413(3) 0.16017(9) 0.0590(5) Uani 1 4 e d . . .
N5 N 0.36847(13) 0.4222(3) -0.01649(9) 0.0657(6) Uani 1 4 e d . . .
C1 C 0.17166(13) 0.7876(4) 0.05063(10) 0.0521(6) Uani 1 4 e d . . .
C2 C 0.22373(14) 0.5285(4) -0.00291(10) 0.0530(6) Uani 1 4 e d . . .
C3 C 0.15836(13) 0.9604(4) 0.09791(11) 0.0521(6) Uani 1 4 e d . . .
C4 C 0.10004(14) 1.1332(4) 0.07596(12) 0.0609(6) Uani 1 4 e d . . .
H4 H 0.0702 1.1401 0.0323 0.073 Uiso 1 4 e calc R . .
C5 C 0.08667(15) 1.2949(4) 0.11949(13) 0.0688(7) Uani 1 4 e d . . .
H5 H 0.0472 1.4123 0.1061 0.083 Uiso 1 4 e calc R . .
C6 C 0.13314(15) 1.2787(5) 0.18319(13) 0.0682(7) Uani 1 4 e d . . .
H6 H 0.1263 1.3866 0.2138 0.082 Uiso 1 4 e calc R . .
C7 C 0.18986(15) 1.1012(4) 0.20128(12) 0.0657(7) Uani 1 4 e d . . .
H7 H 0.2204 1.0920 0.2448 0.079 Uiso 1 4 e calc R . .
C8 C 0.28312(15) 0.3634(4) -0.02354(10) 0.0527(6) Uani 1 4 e d . . .
C9 C 0.24943(16) 0.1629(4) -0.04922(10) 0.0616(6) Uani 1 4 e d . . .
H9 H 0.1891 0.1303 -0.0540 0.074 Uiso 1 4 e calc R . .
C10 C 0.30628(19) 0.0107(4) -0.06778(11) 0.0703(7) Uani 1 4 e d . . .
H10 H 0.2852 -0.1271 -0.0852 0.084 Uiso 1 4 e calc R . .
C11 C 0.39395(19) 0.0653(5) -0.06020(12) 0.0768(8) Uani 1 4 e d . . .
H11 H 0.4342 -0.0350 -0.0718 0.092 Uiso 1 4 e calc R . .
C12 C 0.42164(17) 0.2701(5) -0.03522(13) 0.0780(8) Uani 1 4 e d . . .
H12 H 0.4815 0.3065 -0.0309 0.094 Uiso 1 4 e calc R . .
C13 C 0.32387(12) 0.6259(4) 0.10363(9) 0.0446(5) Uani 1 4 e d . . .
C14 C 0.33885(13) 0.4224(4) 0.13370(10) 0.0529(6) Uani 1 4 e d . . .
H14 H 0.2963 0.3099 0.1235 0.064 Uiso 1 4 e calc R . .
C15 C 0.41720(14) 0.3834(4) 0.17923(11) 0.0583(6) Uani 1 4 e d . . .
H15 H 0.4268 0.2430 0.1986 0.070 Uiso 1 4 e calc R . .
C16 C 0.48140(14) 0.5462(4) 0.19671(10) 0.0523(6) Uani 1 4 e d . . .
C17 C 0.46307(13) 0.7509(4) 0.16628(10) 0.0553(6) Uani 1 4 e d . . .
H17 H 0.5042 0.8662 0.1775 0.066 Uiso 1 4 e calc R . .
C18 C 0.38603(13) 0.7908(4) 0.11982(10) 0.0522(6) Uani 1 4 e d . . .
H18 H 0.3765 0.9299 0.0996 0.063 Uiso 1 4 e calc R . .
C19 C 0.56879(15) 0.4965(4) 0.24502(12) 0.0689(7) Uani 1 4 e d . . .
C20 C 0.62991(19) 0.3780(7) 0.20806(17) 0.1343(15) Uani 1 4 e d . . .
H20A H 0.6006 0.2470 0.1872 0.201 Uiso 1 4 e calc R . .
H20B H 0.6839 0.3353 0.2381 0.201 Uiso 1 4 e calc R . .
H20C H 0.6439 0.4766 0.1755 0.201 Uiso 1 4 e calc R . .
C21 C 0.5528(2) 0.3412(6) 0.29997(15) 0.1122(11) Uani 1 4 e d . . .
H21A H 0.5252 0.2054 0.2812 0.168 Uiso 1 4 e calc R . .
H21B H 0.5145 0.4143 0.3242 0.168 Uiso 1 4 e calc R . .
H21C H 0.6088 0.3069 0.3289 0.168 Uiso 1 4 e calc R . .
C22 C 0.61234(18) 0.7030(5) 0.27837(16) 0.1103(11) Uani 1 4 e d . . .
H22A H 0.5722 0.7755 0.3012 0.165 Uiso 1 4 e calc R . .
H22B H 0.6266 0.8031 0.2462 0.165 Uiso 1 4 e calc R . .
H22C H 0.6661 0.6623 0.3090 0.165 Uiso 1 4 e calc R . .

loop_
_atom_site_aniso_label
_atom_site_aniso_U_11
_atom_site_aniso_U_22
_atom_site_aniso_U_33
_atom_site_aniso_U_23
_atom_site_aniso_U_13
_atom_site_aniso_U_12
N1 0.0389(10) 0.0592(12) 0.0438(10) 0.0009(9) 0.0064(8) 0.0016(9)
N2 0.0507(11) 0.0784(15) 0.0634(13) -0.0069(11) -0.0005(10) 0.0086(10)
N3 0.0537(12) 0.0812(16) 0.0600(12) -0.0077(11) -0.0010(10) 0.0047(11)
N4 0.0557(11) 0.0707(14) 0.0518(12) 0.0035(11) 0.0144(10) 0.0036(10)
N5 0.0569(13) 0.0708(15) 0.0723(13) -0.0155(11) 0.0204(10) -0.0032(11)
C1 0.0408(12) 0.0616(16) 0.0520(14) 0.0052(12) 0.0059(11) 0.0046(11)
C2 0.0506(14) 0.0610(16) 0.0461(13) -0.0012(12) 0.0076(11) -0.0028(12)
C3 0.0363(12) 0.0655(16) 0.0551(14) 0.0015(12) 0.0112(10) 0.0012(11)
C4 0.0460(13) 0.0743(18) 0.0619(15) 0.0026(14) 0.0104(11) 0.0098(13)
C5 0.0524(15) 0.0725(19) 0.0840(19) 0.0022(16) 0.0202(14) 0.0117(13)
C6 0.0601(15) 0.0741(19) 0.0757(18) -0.0132(15) 0.0265(14) 0.0016(14)
C7 0.0621(16) 0.083(2) 0.0548(15) -0.0013(15) 0.0192(12) 0.0030(14)
C8 0.0538(14) 0.0598(16) 0.0440(12) -0.0035(12) 0.0096(10) 0.0003(12)
C9 0.0662(16) 0.0673(18) 0.0506(14) -0.0057(13) 0.0111(12) -0.0053(14)
C10 0.089(2) 0.0611(18) 0.0600(15) -0.0121(13) 0.0137(14) -0.0063(15)
C11 0.083(2) 0.074(2) 0.0748(17) -0.0178(15) 0.0210(15) 0.0116(16)
C12 0.0646(16) 0.089(2) 0.0847(18) -0.0208(17) 0.0266(14) 0.0003(16)
C13 0.0385(12) 0.0564(15) 0.0407(11) -0.0012(11) 0.0125(9) 0.0037(11)
C14 0.0476(13) 0.0546(16) 0.0562(13) 0.0040(12) 0.0105(11) -0.0036(11)
C15 0.0594(15) 0.0537(15) 0.0599(14) 0.0063(12) 0.0090(12) 0.0058(12)
C16 0.0474(13) 0.0583(16) 0.0507(13) -0.0081(12) 0.0098(10) 0.0069(12)
C17 0.0440(13) 0.0576(16) 0.0608(14) -0.0072(12) 0.0040(11) -0.0042(11)
C18 0.0507(13) 0.0486(14) 0.0557(13) 0.0022(11) 0.0080(11) 0.0000(11)
C19 0.0565(15) 0.0741(18) 0.0681(16) -0.0077(15) -0.0043(12) 0.0120(13)
C20 0.0674(18) 0.200(4) 0.126(3) -0.029(3) 0.0006(18) 0.061(2)
C21 0.107(2) 0.118(3) 0.090(2) 0.017(2) -0.0262(18) 0.021(2)
C22 0.0769(19) 0.102(3) 0.124(3) -0.013(2) -0.0399(18) 0.0016(17)

loop_
_geom_bond_atom_site_label_1
_geom_bond_atom_site_label_2
_geom_bond_distance
_geom_bond_site_symmetry_2
_geom_bond_publ_flag
N1 C1 1.370(3) . ?
N1 C2 1.372(3) . ?
N1 C13 1.434(2) . ?
N2 C1 1.305(2) . ?
N2 N3 1.386(3) . ?
N3 C2 1.306(2) . ?
N4 C7 1.334(3) . ?
N4 C3 1.342(3) . ?
N5 C8 1.333(3) . ?
N5 C12 1.336(3) . ?
C1 C3 1.474(3) . ?
C2 C8 1.470(3) . ?
C3 C4 1.379(3) . ?
C4 C5 1.374(3) . ?
C4 H4 0.9300 . ?
C5 C6 1.371(3) . ?
C5 H5 0.9300 . ?
C6 C7 1.373(3) . ?
C6 H6 0.9300 . ?
C7 H7 0.9300 . ?
C8 C9 1.369(3) . ?
C9 C10 1.374(3) . ?
C9 H9 0.9300 . ?
C10 C11 1.360(3) . ?
C10 H10 0.9300 . ?
C11 C12 1.363(3) . ?
C11 H11 0.9300 . ?
C12 H12 0.9300 . ?
C13 C18 1.363(3) . ?
C13 C14 1.366(3) . ?
C14 C15 1.383(3) . ?
C14 H14 0.9300 . ?
C15 C16 1.377(3) . ?
C15 H15 0.9300 . ?
C16 C17 1.380(3) . ?
C16 C19 1.524(3) . ?
C17 C18 1.379(3) . ?
C17 H17 0.9300 . ?
C18 H18 0.9300 . ?
C19 C22 1.502(3) . ?
C19 C20 1.514(4) . ?
C19 C21 1.538(4) . ?
C20 H20A 0.9600 . ?
C20 H20B 0.9600 . ?
C20 H20C 0.9600 . ?
C21 H21A 0.9600 . ?
C21 H21B 0.9600 . ?
C21 H21C 0.9600 . ?
C22 H22A 0.9600 . ?
C22 H22B 0.9600 . ?
C22 H22C 0.9600 . ?

loop_
_cod_related_entry_id
_cod_related_entry_database
_cod_related_entry_code
1 ChemSpider 21130729
